data_4004075
loop_
_publ_author_name
'Xue, Jie'
'Wang, Ziyu'
'Comstock, Andrew'
'Wang, Zhiyu'
'Sung, Herman H. Y.'
'Williams, Ian D.'
'Sun, Dali'
'Liu, Junwei'
'Lu, Haipeng'

_publ_section_title
;
 Chemical Control of Magnetic Ordering in Hybrid Fe--Cl Layered Double
 Perovskites
;
_journal_issue 6
_journal_name_full 'Chemistry of Materials'
_journal_page_first 2813
_journal_page_last 2823
_journal_paper_doi 10.1021/acs.chemmater.2c00163
_journal_volume 34
_journal_year 2022
_chemical_absolute_configuration ad
_chemical_formula_moiety 'Ag Cl2, Cl6 Fe, 4(C9 H14 N)'
_chemical_formula_sum 'C36 H56 Ag Cl8 Fe N4'
_chemical_formula_weight 992.16
_space_group_crystal_system monoclinic
_space_group_IT_number 4
_space_group_name_Hall 'P 2yb'
_space_group_name_H-M_alt 'P 1 21 1'
_atom_sites_solution_hydrogens geom
_atom_sites_solution_primary dual
_audit_creation_date 2021-09-23
_audit_creation_method
;
Olex2 1.5-alpha
(compiled 2021.08.20 svn.r13c46975 for OlexSys, GUI svn.r6396)
;
_cell_angle_alpha 90
_cell_angle_beta 90.8070(10)
_cell_angle_gamma 90
_cell_formula_units_Z 2
_cell_length_a 7.73130(10)
_cell_length_b 35.4619(5)
_cell_length_c 7.73470(10)
_cell_measurement_reflns_used 7987
_cell_measurement_temperature 173.00(10)
_cell_measurement_theta_max 76.4260
_cell_measurement_theta_min 4.9870
_cell_volume 2120.39(5)
_computing_cell_refinement 'CrysAlisPro 1.171.41.93a (Rigaku OD, 2020)'
_computing_data_collection 'CrysAlisPro 1.171.41.93a (Rigaku OD, 2020)'
_computing_data_reduction 'CrysAlisPro 1.171.41.93a (Rigaku OD, 2020)'
_computing_molecular_graphics 'Olex2 1.5-alpha (Dolomanov et al., 2009)'
_computing_publication_material 'Olex2 1.5-alpha (Dolomanov et al., 2009)'
_computing_structure_refinement 'SHELXL 2014/7 (Sheldrick, 2015)'
_computing_structure_solution 'SHELXT 2014/4 (Sheldrick, 2014)'
_diffrn_ambient_environment N~2~
_diffrn_ambient_temperature 173.00(10)
_diffrn_detector 'CCD plate'
_diffrn_detector_area_resol_mean 5.1788
_diffrn_detector_type Atlas
_diffrn_measured_fraction_theta_full 0.999
_diffrn_measured_fraction_theta_max 0.980
_diffrn_measurement_details
;
List of Runs (angles in degrees, time in seconds):

  # Type    Start    End  Width  t~exp~   \w     \q     \k     \f   Frames
--------------------------------------------------------------------------
  1  \w     51.00 141.00   1.00    8.00    --  113.00 -61.00-150.00   90
  2  \w    -74.00  39.00   1.00    3.00    --  -39.95  77.00 120.00  113
  3  \w    -89.00 -10.00   1.00    3.00    --  -39.95 -57.00 -30.00   79
  4  \w    -39.00  79.00   1.00    3.00    --   39.95 -19.00-180.00  118
  5  \w     39.00  97.00   1.00    3.00    --   39.95-125.00 -90.00   58
  6  \w     92.00 172.00   1.00    8.00    --  113.00  45.00   0.00   80
  7  \w    152.00 178.00   1.00    8.00    --  113.00  77.00-150.00   26
  8  \w     36.00 101.00   1.00    8.00    --  113.00-111.00  90.00   65
  9  \w     35.00 109.00   1.00    8.00    --  113.00-111.00 150.00   74
 10  \w     89.00 178.00   1.00    8.00    --  113.00  61.00-120.00   89
 11  \w    119.00 178.00   1.00    8.00    --  113.00 111.00 -60.00   59
 12  \w    115.00 147.00   1.00    8.00    --  113.00  77.00-150.00   32
 13  \w     33.00 107.00   1.00    8.00    --  113.00 -94.00-120.00   74
 14  \w     62.00 146.00   1.00    8.00    --  113.00 178.00 120.00   84
 15  \w     86.00 173.00   1.00    8.00    --  113.00  45.00 -60.00   87
;
_diffrn_measurement_device 'kappa diffractometer'
_diffrn_measurement_device_type 'SuperNova, Dual, Cu at home/near, Atlas'
_diffrn_measurement_method '\w scans'
_diffrn_orient_matrix_type 'CrysAlisPro convention (1999,Acta A55,543-557)'
_diffrn_orient_matrix_UB_11 -0.0730944000
_diffrn_orient_matrix_UB_12 -0.0402036000
_diffrn_orient_matrix_UB_13 0.0173268000
_diffrn_orient_matrix_UB_21 -0.1801378000
_diffrn_orient_matrix_UB_22 0.0164111000
_diffrn_orient_matrix_UB_23 0.0373744000
_diffrn_orient_matrix_UB_31 -0.0439509000
_diffrn_orient_matrix_UB_32 -0.0004263000
_diffrn_orient_matrix_UB_33 -0.1949391000
_diffrn_radiation_monochromator mirror
_diffrn_radiation_probe x-ray
_diffrn_radiation_type CuK\a
_diffrn_radiation_wavelength 1.54184
_diffrn_reflns_av_R_equivalents 0.0467
_diffrn_reflns_av_unetI/netI 0.0591
_diffrn_reflns_Laue_measured_fraction_full 0.999
_diffrn_reflns_Laue_measured_fraction_max 0.980
_diffrn_reflns_limit_h_max 8
_diffrn_reflns_limit_h_min -9
_diffrn_reflns_limit_k_max 44
_diffrn_reflns_limit_k_min -40
_diffrn_reflns_limit_l_max 7
_diffrn_reflns_limit_l_min -9
_diffrn_reflns_number 13850
_diffrn_reflns_point_group_measured_fraction_full 0.897
_diffrn_reflns_point_group_measured_fraction_max 0.870
_diffrn_reflns_theta_full 67.684
_diffrn_reflns_theta_max 76.463
_diffrn_reflns_theta_min 2.492
_diffrn_source 'micro-focus sealed X-ray tube'
_diffrn_source_current 0.80
_diffrn_source_power 0.040
_diffrn_source_target Cu
_diffrn_source_type 'SuperNova (Cu) X-ray Source'
_diffrn_source_voltage 50
_exptl_absorpt_coefficient_mu 11.327
_exptl_absorpt_correction_T_max 1.00000
_exptl_absorpt_correction_T_min 0.39028
_exptl_absorpt_correction_type multi-scan
_exptl_absorpt_process_details
;
CrysAlisPro 1.171.41.93a (Rigaku Oxford Diffraction, 2020)
Empirical absorption correction using spherical harmonics,
implemented in SCALE3 ABSPACK scaling algorithm.
;
_exptl_crystal_colour red
_exptl_crystal_colour_primary red
_exptl_crystal_density_diffrn 1.554
_exptl_crystal_description plate
_exptl_crystal_F_000 1018
_exptl_crystal_size_max 0.15
_exptl_crystal_size_mid 0.15
_exptl_crystal_size_min 0.03
_refine_diff_density_max 1.614
_refine_diff_density_min -1.816
_refine_diff_density_rms 0.176
_refine_ls_abs_structure_details
;
 Flack x determined using 2463 quotients [(I+)-(I-)]/[(I+)+(I-)]
 (Parsons, Flack and Wagner, Acta Cryst. B69 (2013) 249-259).
;
_refine_ls_abs_structure_Flack 0.010(10)
_refine_ls_extinction_method none
_refine_ls_goodness_of_fit_ref 1.029
_refine_ls_hydrogen_treatment constr
_refine_ls_matrix_type full
_refine_ls_number_parameters 459
_refine_ls_number_reflns 7748
_refine_ls_number_restraints 124
_refine_ls_restrained_S_all 1.025
_refine_ls_R_factor_all 0.0843
_refine_ls_R_factor_gt 0.0788
_refine_ls_shift/su_max 0.000
_refine_ls_shift/su_mean 0.000
_refine_ls_structure_factor_coef Fsqd
_refine_ls_weighting_details 'w=1/[\s^2^(Fo^2^)+(0.1114P)^2^+14.4840P] where P=(Fo^2^+2Fc^2^)/3'
_refine_ls_weighting_scheme calc
_refine_ls_wR_factor_gt 0.2069
_refine_ls_wR_factor_ref 0.2116
_reflns_Friedel_coverage 0.747
_reflns_Friedel_fraction_full 0.792
_reflns_Friedel_fraction_max 0.756
_reflns_number_gt 7060
_reflns_number_total 7748
_reflns_threshold_expression 'I > 2\s(I)'
_cod_data_source_file cm2c00163_si_006.cif
_cod_data_source_block xuejie17cu_173k
_cod_database_code 4004075
_shelx_shelxl_version_number 2014/7
_shelx_space_group_comment
;
The symmetry employed for this shelxl refinement is uniquely defined
by the following loop, which should always be used as a source of
symmetry information in preference to the above space-group names.
They are only intended as comments.
;
_olex2_refinement_description
;
1. Fixed Uiso
 At 1.2 times of:
  All C(H) groups, All C(H,H) groups, All N(H,H,H) groups
 At 1.5 times of:
  All C(H,H,H) groups
2. Rigid body (RIGU) restrains
 N4, C4, C40, C41, C42, C43, C44, C45, C46, C47
 with sigma for 1-2 distances of 0.001 and sigma for 1-3 distances of 0.001
 N2, C2, C20, C21, C22, C23, C27
 with sigma for 1-2 distances of 0.001 and sigma for 1-3 distances of 0.001
 C1, C10, C11, C12
 with sigma for 1-2 distances of 0.001 and sigma for 1-3 distances of 0.001
3.a Ternary CH refined with riding coordinates:
 C11(H11), C21(H21), C31(H31), C41(H41)
3.b Secondary CH2 refined with riding coordinates:
 C1(H1D,H1E), C2(H2D,H2E), C3(H3D,H3E), C4(H4D,H4E)
3.c Aromatic/amide H refined with riding coordinates:
 C13(H13), C14(H14), C15(H15), C16(H16), C17(H17), C23(H23), C24(H24),
 C25(H25), C26(H26), C27(H27), C33(H33), C34(H34), C35(H35), C36(H36), C37(H37),
  C43(H43), C44(H44), C45(H45), C46(H46), C47(H47)
3.d Idealised Me refined as rotating group:
 N1(H1A,H1B,H1C), C10(H10A,H10B,H10C), N2(H2A,H2B,H2C), C20(H20A,H20B,H20C),
 N3(H3A,H3B,H3C), C30(H30A,H30B,H30C), N4(H4A,H4B,H4C), C40(H40A,H40B,H40C)
;
_olex2_date_sample_data_collection 2021-06-10
_olex2_submission_special_instructions 'No special instructions were received'
_oxdiff_exptl_absorpt_empirical_details
;
Empirical correction (ABSPACK) includes:
- Absorption correction using spherical harmonics
- Frame scaling
;
_oxdiff_exptl_absorpt_empirical_full_max 2.030
_oxdiff_exptl_absorpt_empirical_full_min 0.656

loop_
_space_group_symop_operation_xyz
'x, y, z'
'-x, y+1/2, -z'

loop_
_atom_site_label
_atom_site_type_symbol
_atom_site_fract_x
_atom_site_fract_y
_atom_site_fract_z
_atom_site_U_iso_or_equiv
_atom_site_adp_type
_atom_site_occupancy
_atom_site_site_symmetry_order
_atom_site_calc_flag
_atom_site_refinement_flags_posn
_atom_site_refinement_flags_adp
_atom_site_refinement_flags_occupancy
_atom_site_disorder_assembly
_atom_site_disorder_group
Ag1 Ag 0.57902(14) 0.50013(3) 0.16261(14) 0.0343(3) Uani 1 1 d . . . . .
Cl1 Cl 0.5233(4) 0.43360(9) 0.1133(4) 0.0304(7) Uani 1 1 d . . . . .
Cl2 Cl 0.6287(4) 0.56658(9) 0.2192(4) 0.0312(7) Uani 1 1 d . . . . .
Fe1 Fe 0.0824(2) 0.50000(8) 0.6606(2) 0.0185(3) Uani 1 1 d . . . . .
Cl11 Cl 0.2948(4) 0.51595(11) 0.8771(4) 0.0348(7) Uani 1 1 d . . . . .
Cl12 Cl 0.2987(4) 0.50041(12) 0.4391(3) 0.0302(6) Uani 1 1 d . . . . .
Cl13 Cl -0.1384(4) 0.48425(10) 0.4429(4) 0.0302(6) Uani 1 1 d . . . . .
Cl14 Cl -0.1412(4) 0.49935(13) 0.8788(4) 0.0330(6) Uani 1 1 d . . . . .
Cl15 Cl 0.1285(5) 0.43582(10) 0.7084(5) 0.0372(7) Uani 1 1 d . . . . .
Cl16 Cl 0.0293(5) 0.56409(11) 0.6148(5) 0.0408(8) Uani 1 1 d . . . . .
N1 N 0.5967(15) 0.5568(3) 0.6398(16) 0.029(2) Uani 1 1 d . . . . .
H1A H 0.6044 0.5602 0.5235 0.035 Uiso 1 1 calc R U . . .
H1B H 0.4887 0.5485 0.6657 0.035 Uiso 1 1 calc R U . . .
H1C H 0.6762 0.5394 0.6752 0.035 Uiso 1 1 calc R U . . .
C1 C 0.6307(15) 0.5934(4) 0.7301(17) 0.026(2) Uani 1 1 d . U . . .
H1D H 0.7346 0.6052 0.6798 0.031 Uiso 1 1 calc R U . . .
H1E H 0.6564 0.5882 0.8535 0.031 Uiso 1 1 calc R U . . .
C10 C 0.424(3) 0.6287(5) 0.538(2) 0.054(4) Uani 1 1 d . U . . .
H10A H 0.3402 0.6493 0.5356 0.082 Uiso 1 1 calc R U . . .
H10B H 0.3710 0.6059 0.4895 0.082 Uiso 1 1 calc R U . . .
H10C H 0.5250 0.6356 0.4692 0.082 Uiso 1 1 calc R U . . .
C11 C 0.4801(18) 0.6214(4) 0.718(2) 0.038(2) Uani 1 1 d . U . . .
H11 H 0.3799 0.6101 0.7795 0.045 Uiso 1 1 calc R U . . .
C12 C 0.5346(19) 0.6560(4) 0.815(2) 0.036(3) Uani 1 1 d . U . . .
C13 C 0.5437(19) 0.6554(4) 0.9945(18) 0.034(3) Uani 1 1 d . . . . .
H13 H 0.5108 0.6332 1.0545 0.041 Uiso 1 1 calc R U . . .
C14 C 0.600(2) 0.6867(5) 1.088(2) 0.043(4) Uani 1 1 d . . . . .
H14 H 0.6025 0.6857 1.2109 0.052 Uiso 1 1 calc R U . . .
C15 C 0.652(2) 0.7186(5) 1.007(2) 0.047(4) Uani 1 1 d . . . . .
H15 H 0.6878 0.7400 1.0724 0.057 Uiso 1 1 calc R U . . .
C16 C 0.653(3) 0.7195(5) 0.832(2) 0.051(4) Uani 1 1 d . . . . .
H16 H 0.6927 0.7414 0.7744 0.061 Uiso 1 1 calc R U . . .
C17 C 0.596(2) 0.6892(4) 0.7368(18) 0.037(3) Uani 1 1 d . . . . .
H17 H 0.5984 0.6906 0.6142 0.044 Uiso 1 1 calc R U . . .
N2 N 0.0440(19) 0.5593(5) 0.1693(19) 0.044(3) Uani 1 1 d . U . . .
H2A H 0.0256 0.5570 0.0533 0.053 Uiso 1 1 calc R U . . .
H2B H -0.0585 0.5572 0.2249 0.053 Uiso 1 1 calc R U . . .
H2C H 0.1174 0.5409 0.2063 0.053 Uiso 1 1 calc R U . . .
C2 C 0.122(2) 0.5972(5) 0.208(2) 0.044(3) Uani 1 1 d . U . . .
H2D H 0.2361 0.5991 0.1513 0.053 Uiso 1 1 calc R U . . .
H2E H 0.1414 0.5998 0.3341 0.053 Uiso 1 1 calc R U . . .
C20 C 0.016(2) 0.6364(6) -0.049(2) 0.049(3) Uani 1 1 d . U . . .
H20A H -0.0389 0.6605 -0.0795 0.074 Uiso 1 1 calc R U . . .
H20B H -0.0422 0.6159 -0.1114 0.074 Uiso 1 1 calc R U . . .
H20C H 0.1383 0.6372 -0.0814 0.074 Uiso 1 1 calc R U . . .
C21 C 0.0031(18) 0.6300(5) 0.142(2) 0.039(2) Uani 1 1 d . U . . .
H21 H -0.1192 0.6227 0.1670 0.047 Uiso 1 1 calc R U . . .
C22 C 0.0465(18) 0.6648(5) 0.251(2) 0.037(2) Uani 1 1 d . U . . .
C23 C -0.010(2) 0.6676(5) 0.419(2) 0.045(3) Uani 1 1 d . U . . .
H23 H -0.0795 0.6480 0.4650 0.054 Uiso 1 1 calc R U . . .
C24 C 0.033(2) 0.6987(6) 0.525(2) 0.048(4) Uani 1 1 d . . . . .
H24 H -0.0145 0.7006 0.6372 0.058 Uiso 1 1 calc R U . . .
C25 C 0.142(2) 0.7263(6) 0.465(2) 0.052(4) Uani 1 1 d . . . . .
H25 H 0.1807 0.7463 0.5381 0.063 Uiso 1 1 calc R U . . .
C26 C 0.193(3) 0.7237(6) 0.301(2) 0.056(5) Uani 1 1 d . . . . .
H26 H 0.2606 0.7436 0.2553 0.068 Uiso 1 1 calc R U . . .
C27 C 0.152(2) 0.6935(5) 0.194(2) 0.043(3) Uani 1 1 d . U . . .
H27 H 0.1965 0.6926 0.0805 0.051 Uiso 1 1 calc R U . . .
N3 N 0.1045(15) 0.4432(3) 0.1440(14) 0.027(2) Uani 1 1 d . . . . .
H3A H 0.0769 0.4596 0.0576 0.032 Uiso 1 1 calc R U . . .
H3B H 0.2210 0.4394 0.1469 0.032 Uiso 1 1 calc R U . . .
H3C H 0.0703 0.4528 0.2470 0.032 Uiso 1 1 calc R U . . .
C3 C 0.0154(19) 0.4066(4) 0.1121(16) 0.030(3) Uani 1 1 d . . . . .
H3D H 0.0673 0.3944 0.0102 0.036 Uiso 1 1 calc R U . . .
H3E H -0.1078 0.4116 0.0839 0.036 Uiso 1 1 calc R U . . .
C30 C 0.210(3) 0.3719(5) 0.321(3) 0.058(5) Uani 1 1 d . . . . .
H30A H 0.2125 0.3526 0.4115 0.087 Uiso 1 1 calc R U . . .
H30B H 0.2612 0.3953 0.3664 0.087 Uiso 1 1 calc R U . . .
H30C H 0.2763 0.3632 0.2217 0.087 Uiso 1 1 calc R U . . .
C31 C 0.0253(18) 0.3792(4) 0.2653(16) 0.031(3) Uani 1 1 d . . . . .
H31 H -0.0363 0.3910 0.3646 0.037 Uiso 1 1 calc R U . . .
C32 C -0.072(2) 0.3431(4) 0.2138(17) 0.035(3) Uani 1 1 d . . . . .
C33 C -0.2485(19) 0.3445(5) 0.1959(18) 0.036(3) Uani 1 1 d . . . . .
H33 H -0.3093 0.3671 0.2206 0.043 Uiso 1 1 calc R U . . .
C34 C -0.339(2) 0.3121(5) 0.141(2) 0.041(3) Uani 1 1 d . . . . .
H34 H -0.4613 0.3130 0.1282 0.050 Uiso 1 1 calc R U . . .
C35 C -0.251(2) 0.2789(5) 0.104(2) 0.044(4) Uani 1 1 d . . . . .
H35 H -0.3122 0.2567 0.0721 0.053 Uiso 1 1 calc R U . . .
C36 C -0.078(3) 0.2788(4) 0.116(3) 0.051(4) Uani 1 1 d . . . . .
H36 H -0.0169 0.2565 0.0871 0.061 Uiso 1 1 calc R U . . .
C37 C 0.014(2) 0.3103(5) 0.168(2) 0.047(4) Uani 1 1 d . . . . .
H37 H 0.1366 0.3095 0.1731 0.056 Uiso 1 1 calc R U . . .
N4 N 0.566(2) 0.4400(5) 0.694(2) 0.050(3) Uani 1 1 d . U . . .
H4A H 0.6815 0.4449 0.6994 0.060 Uiso 1 1 calc R U . . .
H4B H 0.5215 0.4406 0.8018 0.060 Uiso 1 1 calc R U . . .
H4C H 0.5127 0.4578 0.6266 0.060 Uiso 1 1 calc R U . . .
C4 C 0.538(3) 0.4038(6) 0.620(2) 0.059(3) Uani 1 1 d . U . . .
H4D H 0.5960 0.4025 0.5066 0.071 Uiso 1 1 calc R U . . .
H4E H 0.4127 0.3999 0.5997 0.071 Uiso 1 1 calc R U . . .
C40 C 0.807(3) 0.3618(8) 0.726(3) 0.072(4) Uani 1 1 d . U . . .
H40A H 0.8358 0.3583 0.6041 0.108 Uiso 1 1 calc R U . . .
H40B H 0.8320 0.3385 0.7899 0.108 Uiso 1 1 calc R U . . .
H40C H 0.8758 0.3825 0.7747 0.108 Uiso 1 1 calc R U . . .
C41 C 0.610(3) 0.3714(6) 0.741(2) 0.058(3) Uani 1 1 d . U . . .
H41 H 0.5898 0.3793 0.8628 0.070 Uiso 1 1 calc R U . . .
C42 C 0.496(3) 0.3393(6) 0.704(2) 0.053(3) Uani 1 1 d . U . . .
C43 C 0.319(3) 0.3318(6) 0.764(3) 0.064(4) Uani 1 1 d . U . . .
H43 H 0.2695 0.3486 0.8457 0.077 Uiso 1 1 calc R U . . .
C44 C 0.218(3) 0.3001(6) 0.704(3) 0.058(3) Uani 1 1 d . U . . .
H44 H 0.1022 0.2974 0.7411 0.069 Uiso 1 1 calc R U . . .
C45 C 0.281(3) 0.2758(7) 0.603(3) 0.072(5) Uani 1 1 d . U . . .
H45 H 0.2142 0.2542 0.5728 0.087 Uiso 1 1 calc R U . . .
C46 C 0.440(3) 0.2796(8) 0.538(4) 0.079(6) Uani 1 1 d . U . . .
H46 H 0.4827 0.2618 0.4582 0.095 Uiso 1 1 calc R U . . .
C47 C 0.541(3) 0.3102(6) 0.590(2) 0.055(3) Uani 1 1 d . U . . .
H47 H 0.6534 0.3115 0.5422 0.066 Uiso 1 1 calc R U . . .

loop_
_atom_site_aniso_label
_atom_site_aniso_U_11
_atom_site_aniso_U_22
_atom_site_aniso_U_33
_atom_site_aniso_U_23
_atom_site_aniso_U_13
_atom_site_aniso_U_12
Ag1 0.0385(5) 0.0276(4) 0.0369(4) -0.0063(4) 0.0050(3) -0.0075(4)
Cl1 0.0343(16) 0.0250(15) 0.0319(15) -0.0048(12) -0.0006(12) -0.0031(13)
Cl2 0.0331(15) 0.0258(16) 0.0348(16) -0.0013(13) -0.0010(13) -0.0058(13)
Fe1 0.0173(7) 0.0203(7) 0.0178(7) -0.0023(7) 0.0025(5) -0.0013(7)
Cl11 0.0220(13) 0.060(2) 0.0222(13) -0.0053(13) -0.0046(10) -0.0058(14)
Cl12 0.0283(12) 0.0454(17) 0.0172(11) -0.0072(15) 0.0126(9) -0.0077(16)
Cl13 0.0205(12) 0.0471(17) 0.0227(13) -0.0035(12) -0.0046(10) -0.0024(13)
Cl14 0.0206(11) 0.0501(18) 0.0285(12) -0.0029(17) 0.0046(10) -0.0049(15)
Cl15 0.0428(18) 0.0289(17) 0.0400(17) 0.0050(14) 0.0023(15) 0.0008(15)
Cl16 0.0399(18) 0.0272(17) 0.055(2) 0.0025(16) 0.0043(16) 0.0062(15)
N1 0.023(5) 0.024(6) 0.041(7) 0.004(5) -0.002(5) 0.000(4)
C1 0.016(4) 0.025(4) 0.036(5) -0.003(4) -0.003(4) -0.003(3)
C10 0.063(8) 0.045(6) 0.055(5) -0.014(4) -0.025(5) 0.021(6)
C11 0.025(4) 0.036(5) 0.052(5) -0.012(4) -0.012(4) 0.009(4)
C12 0.035(6) 0.032(4) 0.042(6) -0.005(4) -0.010(5) 0.007(4)
C13 0.042(8) 0.028(7) 0.034(7) 0.009(5) 0.002(6) -0.002(6)
C14 0.033(7) 0.062(11) 0.034(8) -0.008(7) 0.005(6) 0.000(7)
C15 0.054(10) 0.036(8) 0.052(9) -0.020(7) -0.004(8) 0.003(7)
C16 0.066(11) 0.024(7) 0.062(11) -0.001(7) -0.006(9) 0.000(7)
C17 0.054(9) 0.035(7) 0.022(6) 0.001(5) -0.002(6) -0.006(6)
N2 0.038(6) 0.048(4) 0.047(8) -0.011(4) 0.001(5) 0.000(4)
C2 0.034(5) 0.047(4) 0.051(6) -0.011(3) -0.003(4) 0.002(4)
C20 0.037(7) 0.062(7) 0.048(4) -0.008(3) 0.002(3) 0.001(5)
C21 0.022(4) 0.047(4) 0.048(4) -0.008(3) 0.003(3) -0.001(3)
C22 0.023(5) 0.045(4) 0.042(4) -0.004(3) 0.004(3) -0.001(3)
C23 0.048(8) 0.042(6) 0.046(4) -0.005(4) 0.013(4) -0.008(6)
C24 0.054(10) 0.059(11) 0.033(8) -0.012(7) 0.011(7) -0.004(8)
C25 0.047(10) 0.055(11) 0.056(10) -0.015(8) 0.004(8) 0.000(8)
C26 0.073(13) 0.048(11) 0.048(10) -0.005(8) 0.006(9) -0.019(9)
C27 0.039(6) 0.052(5) 0.037(5) -0.006(4) 0.004(5) -0.012(5)
N3 0.033(6) 0.027(6) 0.019(5) 0.002(4) 0.005(4) 0.004(4)
C3 0.042(7) 0.025(6) 0.022(6) 0.000(5) -0.003(5) -0.004(5)
C30 0.060(11) 0.046(10) 0.068(12) 0.030(9) -0.031(9) -0.014(8)
C31 0.036(7) 0.037(7) 0.020(6) 0.003(5) 0.003(5) -0.006(6)
C32 0.042(8) 0.041(8) 0.023(6) 0.001(5) 0.004(5) 0.001(6)
C33 0.032(7) 0.045(8) 0.031(7) 0.005(6) 0.007(5) -0.001(6)
C34 0.033(8) 0.053(10) 0.038(7) 0.008(7) 0.006(6) -0.006(7)
C35 0.049(9) 0.041(9) 0.043(8) 0.003(7) 0.001(7) -0.020(7)
C36 0.063(11) 0.019(7) 0.070(11) 0.007(7) -0.010(9) 0.004(7)
C37 0.041(9) 0.038(9) 0.061(10) 0.019(8) 0.002(7) 0.007(7)
N4 0.052(8) 0.059(5) 0.039(6) 0.008(4) -0.005(6) -0.010(4)
C4 0.077(7) 0.059(5) 0.041(6) 0.009(4) -0.010(5) -0.012(4)
C40 0.076(5) 0.077(8) 0.062(10) 0.013(7) -0.009(4) -0.010(4)
C41 0.077(5) 0.061(5) 0.038(5) 0.009(3) -0.009(4) -0.011(4)
C42 0.069(5) 0.055(5) 0.034(5) 0.014(3) -0.010(4) -0.005(4)
C43 0.073(5) 0.056(6) 0.062(8) 0.007(6) 0.000(5) -0.007(4)
C44 0.067(5) 0.048(6) 0.058(8) 0.014(5) -0.008(5) -0.001(4)
C45 0.068(6) 0.065(6) 0.084(10) -0.006(7) -0.003(6) -0.006(5)
C46 0.071(7) 0.078(7) 0.090(12) -0.021(8) 0.001(7) -0.014(6)
C47 0.064(6) 0.060(5) 0.042(6) 0.008(4) -0.014(4) -0.003(4)

loop_
_atom_type_symbol
_atom_type_description
_atom_type_scat_dispersion_real
_atom_type_scat_dispersion_imag
_atom_type_scat_source
C C 0.0181 0.0091 'International Tables Vol C Tables 4.2.6.8 and 6.1.1.4'
H H 0.0000 0.0000 'International Tables Vol C Tables 4.2.6.8 and 6.1.1.4'
Ag Ag 0.1306 4.2820 'International Tables Vol C Tables 4.2.6.8 and 6.1.1.4'
Cl Cl 0.3639 0.7018 'International Tables Vol C Tables 4.2.6.8 and 6.1.1.4'
Fe Fe -1.1336 3.1974 'International Tables Vol C Tables 4.2.6.8 and 6.1.1.4'
N N 0.0311 0.0180 'International Tables Vol C Tables 4.2.6.8 and 6.1.1.4'

loop_
_geom_angle_atom_site_label_1
_geom_angle_atom_site_label_2
_geom_angle_atom_site_label_3
_geom_angle
_geom_angle_site_symmetry_1
_geom_angle_site_symmetry_3
_geom_angle_publ_flag
Cl2 Ag1 Cl1 178.26(13) . . ?
Cl11 Fe1 Cl12 91.13(12) . . ?
Cl11 Fe1 Cl13 178.97(16) . . ?
Cl11 Fe1 Cl14 90.23(12) . . ?
Cl12 Fe1 Cl13 89.79(11) . . ?
Cl12 Fe1 Cl14 178.63(14) . . ?
Cl14 Fe1 Cl13 88.85(11) . . ?
Cl15 Fe1 Cl11 91.03(16) . . ?
Cl15 Fe1 Cl12 90.71(16) . . ?
Cl15 Fe1 Cl13 89.42(16) . . ?
Cl15 Fe1 Cl14 89.40(16) . . ?
Cl15 Fe1 Cl16 178.64(18) . . ?
Cl16 Fe1 Cl11 89.63(17) . . ?
Cl16 Fe1 Cl12 90.47(17) . . ?
Cl16 Fe1 Cl13 89.90(16) . . ?
Cl16 Fe1 Cl14 89.40(17) . . ?
H1A N1 H1B 109.5 . . ?
H1A N1 H1C 109.5 . . ?
H1B N1 H1C 109.5 . . ?
C1 N1 H1A 109.5 . . ?
C1 N1 H1B 109.5 . . ?
C1 N1 H1C 109.5 . . ?
N1 C1 H1D 108.8 . . ?
N1 C1 H1E 108.8 . . ?
N1 C1 C11 113.9(10) . . ?
H1D C1 H1E 107.7 . . ?
C11 C1 H1D 108.8 . . ?
C11 C1 H1E 108.8 . . ?
H10A C10 H10B 109.5 . . ?
H10A C10 H10C 109.5 . . ?
H10B C10 H10C 109.5 . . ?
C11 C10 H10A 109.5 . . ?
C11 C10 H10B 109.5 . . ?
C11 C10 H10C 109.5 . . ?
C1 C11 H11 107.6 . . ?
C10 C11 C1 112.5(13) . . ?
C10 C11 H11 107.6 . . ?
C10 C11 C12 114.1(14) . . ?
C12 C11 C1 107.0(11) . . ?
C12 C11 H11 107.6 . . ?
C13 C12 C11 119.9(15) . . ?
C13 C12 C17 115.6(13) . . ?
C17 C12 C11 124.1(14) . . ?
C12 C13 H13 119.4 . . ?
C12 C13 C14 121.1(14) . . ?
C14 C13 H13 119.4 . . ?
C13 C14 H14 119.4 . . ?
C15 C14 C13 121.2(14) . . ?
C15 C14 H14 119.4 . . ?
C14 C15 H15 120.5 . . ?
C16 C15 C14 119.0(16) . . ?
C16 C15 H15 120.5 . . ?
C15 C16 H16 119.5 . . ?
C15 C16 C17 120.9(17) . . ?
C17 C16 H16 119.5 . . ?
C12 C17 H17 119.0 . . ?
C16 C17 C12 122.0(14) . . ?
C16 C17 H17 119.0 . . ?
H2A N2 H2B 109.5 . . ?
H2A N2 H2C 109.5 . . ?
H2B N2 H2C 109.5 . . ?
C2 N2 H2A 109.5 . . ?
C2 N2 H2B 109.5 . . ?
C2 N2 H2C 109.5 . . ?
N2 C2 H2D 109.3 . . ?
N2 C2 H2E 109.3 . . ?
N2 C2 C21 111.5(13) . . ?
H2D C2 H2E 108.0 . . ?
C21 C2 H2D 109.3 . . ?
C21 C2 H2E 109.3 . . ?
H20A C20 H20B 109.5 . . ?
H20A C20 H20C 109.5 . . ?
H20B C20 H20C 109.5 . . ?
C21 C20 H20A 109.5 . . ?
C21 C20 H20B 109.5 . . ?
C21 C20 H20C 109.5 . . ?
C2 C21 H21 107.7 . . ?
C20 C21 C2 112.6(14) . . ?
C20 C21 H21 107.7 . . ?
C20 C21 C22 113.6(15) . . ?
C22 C21 C2 107.4(13) . . ?
C22 C21 H21 107.7 . . ?
C23 C22 C21 120.3(14) . . ?
C27 C22 C21 123.2(14) . . ?
C27 C22 C23 116.3(15) . . ?
C22 C23 H23 119.1 . . ?
C22 C23 C24 121.8(16) . . ?
C24 C23 H23 119.1 . . ?
C23 C24 H24 119.9 . . ?
C25 C24 C23 120.2(15) . . ?
C25 C24 H24 119.9 . . ?
C24 C25 H25 121.4 . . ?
C26 C25 C24 117.3(18) . . ?
C26 C25 H25 121.4 . . ?
C25 C26 H26 118.3 . . ?
C25 C26 C27 123.4(18) . . ?
C27 C26 H26 118.3 . . ?
C22 C27 C26 120.8(15) . . ?
C22 C27 H27 119.6 . . ?
C26 C27 H27 119.6 . . ?
H3A N3 H3B 109.5 . . ?
H3A N3 H3C 109.5 . . ?
H3B N3 H3C 109.5 . . ?
C3 N3 H3A 109.5 . . ?
C3 N3 H3B 109.5 . . ?
C3 N3 H3C 109.5 . . ?
N3 C3 H3D 108.8 . . ?
N3 C3 H3E 108.8 . . ?
N3 C3 C31 114.0(11) . . ?
H3D C3 H3E 107.7 . . ?
C31 C3 H3D 108.8 . . ?
C31 C3 H3E 108.8 . . ?
H30A C30 H30B 109.5 . . ?
H30A C30 H30C 109.5 . . ?
H30B C30 H30C 109.5 . . ?
C31 C30 H30A 109.5 . . ?
C31 C30 H30B 109.5 . . ?
C31 C30 H30C 109.5 . . ?
C3 C31 H31 108.1 . . ?
C30 C31 C3 111.5(12) . . ?
C30 C31 H31 108.1 . . ?
C30 C31 C32 112.9(13) . . ?
C32 C31 C3 108.0(11) . . ?
C32 C31 H31 108.1 . . ?
C33 C32 C31 118.6(14) . . ?
C33 C32 C37 118.9(16) . . ?
C37 C32 C31 122.2(14) . . ?
C32 C33 H33 120.3 . . ?
C32 C33 C34 119.3(15) . . ?
C34 C33 H33 120.3 . . ?
C33 C34 H34 119.7 . . ?
C35 C34 C33 120.7(15) . . ?
C35 C34 H34 119.7 . . ?
C34 C35 H35 120.6 . . ?
C36 C35 C34 118.7(15) . . ?
C36 C35 H35 120.6 . . ?
C35 C36 H36 119.2 . . ?
C35 C36 C37 121.7(17) . . ?
C37 C36 H36 119.2 . . ?
C32 C37 H37 119.7 . . ?
C36 C37 C32 120.6(16) . . ?
C36 C37 H37 119.7 . . ?
H4A N4 H4B 109.5 . . ?
H4A N4 H4C 109.5 . . ?
H4B N4 H4C 109.5 . . ?
C4 N4 H4A 109.5 . . ?
C4 N4 H4B 109.5 . . ?
C4 N4 H4C 109.5 . . ?
N4 C4 H4D 109.3 . . ?
N4 C4 H4E 109.3 . . ?
N4 C4 C41 111.8(16) . . ?
H4D C4 H4E 107.9 . . ?
C41 C4 H4D 109.3 . . ?
C41 C4 H4E 109.3 . . ?
H40A C40 H40B 109.5 . . ?
H40A C40 H40C 109.5 . . ?
H40B C40 H40C 109.5 . . ?
C41 C40 H40A 109.5 . . ?
C41 C40 H40B 109.5 . . ?
C41 C40 H40C 109.5 . . ?
C4 C41 H41 107.3 . . ?
C40 C41 C4 116.8(18) . . ?
C40 C41 H41 107.3 . . ?
C42 C41 C4 104.1(16) . . ?
C42 C41 C40 114(2) . . ?
C42 C41 H41 107.3 . . ?
C41 C42 C43 130(2) . . ?
C47 C42 C41 123(2) . . ?
C47 C42 C43 107.7(19) . . ?
C42 C43 H43 118.7 . . ?
C44 C43 C42 123(2) . . ?
C44 C43 H43 118.7 . . ?
C43 C44 H44 119.3 . . ?
C45 C44 C43 121(2) . . ?
C45 C44 H44 119.3 . . ?
C44 C45 H45 119.2 . . ?
C44 C45 C46 122(2) . . ?
C46 C45 H45 119.2 . . ?
C45 C46 H46 120.4 . . ?
C45 C46 C47 119(2) . . ?
C47 C46 H46 120.4 . . ?
C42 C47 H47 116.2 . . ?
C46 C47 C42 128(2) . . ?
C46 C47 H47 116.2 . . ?

loop_
_geom_bond_atom_site_label_1
_geom_bond_atom_site_label_2
_geom_bond_distance
_geom_bond_site_symmetry_2
_geom_bond_publ_flag
Ag1 Cl1 2.428(3) . ?
Ag1 Cl2 2.426(4) . ?
Fe1 Cl11 2.396(3) . ?
Fe1 Cl12 2.411(3) . ?
Fe1 Cl13 2.446(3) . ?
Fe1 Cl14 2.433(3) . ?
Fe1 Cl15 2.332(5) . ?
Fe1 Cl16 2.336(5) . ?
N1 H1A 0.9100 . ?
N1 H1B 0.9100 . ?
N1 H1C 0.9100 . ?
N1 C1 1.496(17) . ?
C1 H1D 0.9900 . ?
C1 H1E 0.9900 . ?
C1 C11 1.533(18) . ?
C10 H10A 0.9800 . ?
C10 H10B 0.9800 . ?
C10 H10C 0.9800 . ?
C10 C11 1.47(2) . ?
C11 H11 1.0000 . ?
C11 C12 1.50(2) . ?
C12 C13 1.39(2) . ?
C12 C17 1.41(2) . ?
C13 H13 0.9500 . ?
C13 C14 1.39(2) . ?
C14 H14 0.9500 . ?
C14 C15 1.36(3) . ?
C15 H15 0.9500 . ?
C15 C16 1.36(3) . ?
C16 H16 0.9500 . ?
C16 C17 1.37(2) . ?
C17 H17 0.9500 . ?
N2 H2A 0.9100 . ?
N2 H2B 0.9100 . ?
N2 H2C 0.9100 . ?
N2 C2 1.50(2) . ?
C2 H2D 0.9900 . ?
C2 H2E 0.9900 . ?
C2 C21 1.56(2) . ?
C20 H20A 0.9800 . ?
C20 H20B 0.9800 . ?
C20 H20C 0.9800 . ?
C20 C21 1.50(2) . ?
C21 H21 1.0000 . ?
C21 C22 1.53(2) . ?
C22 C23 1.38(2) . ?
C22 C27 1.38(2) . ?
C23 H23 0.9500 . ?
C23 C24 1.41(2) . ?
C24 H24 0.9500 . ?
C24 C25 1.38(3) . ?
C25 H25 0.9500 . ?
C25 C26 1.34(3) . ?
C26 H26 0.9500 . ?
C26 C27 1.39(2) . ?
C27 H27 0.9500 . ?
N3 H3A 0.9100 . ?
N3 H3B 0.9100 . ?
N3 H3C 0.9100 . ?
N3 C3 1.487(18) . ?
C3 H3D 0.9900 . ?
C3 H3E 0.9900 . ?
C3 C31 1.534(18) . ?
C30 H30A 0.9800 . ?
C30 H30B 0.9800 . ?
C30 H30C 0.9800 . ?
C30 C31 1.51(2) . ?
C31 H31 1.0000 . ?
C31 C32 1.53(2) . ?
C32 C33 1.37(2) . ?
C32 C37 1.39(2) . ?
C33 H33 0.9500 . ?
C33 C34 1.41(2) . ?
C34 H34 0.9500 . ?
C34 C35 1.39(3) . ?
C35 H35 0.9500 . ?
C35 C36 1.34(3) . ?
C36 H36 0.9500 . ?
C36 C37 1.38(3) . ?
C37 H37 0.9500 . ?
N4 H4A 0.9100 . ?
N4 H4B 0.9100 . ?
N4 H4C 0.9100 . ?
N4 C4 1.42(3) . ?
C4 H4D 0.9900 . ?
C4 H4E 0.9900 . ?
C4 C41 1.58(3) . ?
C40 H40A 0.9800 . ?
C40 H40B 0.9800 . ?
C40 H40C 0.9800 . ?
C40 C41 1.56(3) . ?
C41 H41 1.0000 . ?
C41 C42 1.47(3) . ?
C42 C43 1.48(3) . ?
C42 C47 1.41(3) . ?
C43 H43 0.9500 . ?
C43 C44 1.44(3) . ?
C44 H44 0.9500 . ?
C44 C45 1.27(3) . ?
C45 H45 0.9500 . ?
C45 C46 1.34(3) . ?
C46 H46 0.9500 . ?
C46 C47 1.39(3) . ?
C47 H47 0.9500 . ?

loop_
_geom_torsion_atom_site_label_1
_geom_torsion_atom_site_label_2
_geom_torsion_atom_site_label_3
_geom_torsion_atom_site_label_4
_geom_torsion
_geom_torsion_site_symmetry_1
_geom_torsion_site_symmetry_2
_geom_torsion_site_symmetry_3
_geom_torsion_site_symmetry_4
_geom_torsion_publ_flag
N1 C1 C11 C10 -54.3(19) . . . . ?
N1 C1 C11 C12 179.5(12) . . . . ?
C1 C11 C12 C13 -72.7(18) . . . . ?
C1 C11 C12 C17 100.4(17) . . . . ?
C10 C11 C12 C13 162.1(15) . . . . ?
C10 C11 C12 C17 -25(2) . . . . ?
C11 C12 C13 C14 177.5(14) . . . . ?
C11 C12 C17 C16 -176.6(16) . . . . ?
C12 C13 C14 C15 -2(2) . . . . ?
C13 C12 C17 C16 -3(2) . . . . ?
C13 C14 C15 C16 -2(3) . . . . ?
C14 C15 C16 C17 2(3) . . . . ?
C15 C16 C17 C12 0(3) . . . . ?
C17 C12 C13 C14 4(2) . . . . ?
N2 C2 C21 C20 -78.8(18) . . . . ?
N2 C2 C21 C22 155.4(13) . . . . ?
C2 C21 C22 C23 -75.2(18) . . . . ?
C2 C21 C22 C27 100.1(18) . . . . ?
C20 C21 C22 C23 159.6(15) . . . . ?
C20 C21 C22 C27 -25(2) . . . . ?
C21 C22 C23 C24 177.8(16) . . . . ?
C21 C22 C27 C26 -177.1(17) . . . . ?
C22 C23 C24 C25 -4(3) . . . . ?
C23 C22 C27 C26 -2(3) . . . . ?
C23 C24 C25 C26 6(3) . . . . ?
C24 C25 C26 C27 -5(3) . . . . ?
C25 C26 C27 C22 3(3) . . . . ?
C27 C22 C23 C24 2(3) . . . . ?
N3 C3 C31 C30 -55.5(18) . . . . ?
N3 C3 C31 C32 179.9(11) . . . . ?
C3 C31 C32 C33 -69.9(16) . . . . ?
C3 C31 C32 C37 103.6(16) . . . . ?
C30 C31 C32 C33 166.4(14) . . . . ?
C30 C31 C32 C37 -20(2) . . . . ?
C31 C32 C33 C34 177.0(12) . . . . ?
C31 C32 C37 C36 -177.4(14) . . . . ?
C32 C33 C34 C35 0(2) . . . . ?
C33 C32 C37 C36 -4(2) . . . . ?
C33 C34 C35 C36 -3(2) . . . . ?
C34 C35 C36 C37 2(3) . . . . ?
C35 C36 C37 C32 1(3) . . . . ?
C37 C32 C33 C34 3(2) . . . . ?
N4 C4 C41 C40 -84(2) . . . . ?
N4 C4 C41 C42 149.6(18) . . . . ?
C4 C41 C42 C43 -78(2) . . . . ?
C4 C41 C42 C47 99(2) . . . . ?
C40 C41 C42 C43 154.1(19) . . . . ?
C40 C41 C42 C47 -30(2) . . . . ?
C41 C42 C43 C44 174.8(18) . . . . ?
C41 C42 C47 C46 -176(2) . . . . ?
C42 C43 C44 C45 4(3) . . . . ?
C43 C42 C47 C46 1(3) . . . . ?
C43 C44 C45 C46 -5(4) . . . . ?
C44 C45 C46 C47 3(4) . . . . ?
C45 C46 C47 C42 -1(4) . . . . ?
C47 C42 C43 C44 -2(3) . . . . ?
